data_4341236
loop_
_publ_author_name
'Garc\'ia-Monforte, M. Angeles'
'Ara, Irene'
'Mart\'in, Antonio'
'Menj\'on, Babil'
'Tom\'as, Milagros'
'Alonso, Pablo J.'
'Arauzo, Ana B.'
'Mart\'inez, Jes\'us I.'
'Rillo, Conrado'

_publ_section_title
;
 Homoleptic Organocobalt(III) Compounds with Intermediate Spin
;
_journal_name_full 'Inorganic Chemistry'
_journal_page_first 141006123300006
_journal_paper_doi 10.1021/ic501719y
_journal_year 2014
_chemical_formula_sum 'C40 H36 Co F20 N'
_chemical_formula_weight 969.63
_chemical_name_systematic
; 
 ? 
;
_space_group_IT_number 88
_symmetry_cell_setting tetragonal
_symmetry_space_group_name_Hall '-I 4ad'
_symmetry_space_group_name_H-M 'I 41/a :2'
_atom_sites_solution_hydrogens geom
_atom_sites_solution_primary direct
_atom_sites_solution_secondary difmap
_audit_creation_method SHELXL-97
_cell_angle_alpha 90.00
_cell_angle_beta 90.00
_cell_angle_gamma 90.00
_cell_formula_units_Z 4
_cell_length_a 18.0482(13)
_cell_length_b 18.0482(13)
_cell_length_c 12.2439(9)
_cell_measurement_reflns_used 4101
_cell_measurement_temperature 100(2)
_cell_measurement_theta_max 24.982
_cell_measurement_theta_min 2.257
_cell_volume 3988.3(5)
_computing_cell_refinement 'SAINT+ 6.02 (Bruker AXS, 1999)'
_computing_data_collection 'SMART v. 5.611 (Bruker AXS, 2000)'
_computing_data_reduction 'SAINT+ 6.02 (Bruker AXS, 1999)'
_computing_molecular_graphics 'XP, SHELXTL v. 6.10 (Bruker, 2000)'
_computing_publication_material 'XCIF, SHELXTL v. 6.10 (Bruker, 2000)'
_computing_structure_refinement 'SHELXL-97 (Sheldrick, 1997)'
_computing_structure_solution 'SHELXS-97 (Sheldrick, 1990)'
_diffrn_ambient_temperature 100(2)
_diffrn_detector_area_resol_mean 8.26
_diffrn_measured_fraction_theta_full 1.000
_diffrn_measured_fraction_theta_max 1.000
_diffrn_measurement_device_type 'Bruker SMART APEX CCD system'
_diffrn_measurement_method '\w rotations with narrow frames'
_diffrn_radiation_monochromator graphite
_diffrn_radiation_source 'fine-focus sealed tube'
_diffrn_radiation_type MoK\a
_diffrn_radiation_wavelength 0.71073
_diffrn_reflns_av_R_equivalents 0.0337
_diffrn_reflns_av_sigmaI/netI 0.0249
_diffrn_reflns_limit_h_max 21
_diffrn_reflns_limit_h_min -18
_diffrn_reflns_limit_k_max 21
_diffrn_reflns_limit_k_min -19
_diffrn_reflns_limit_l_max 14
_diffrn_reflns_limit_l_min -14
_diffrn_reflns_number 10663
_diffrn_reflns_theta_full 25.02
_diffrn_reflns_theta_max 25.02
_diffrn_reflns_theta_min 2.01
_exptl_absorpt_coefficient_mu 0.556
_exptl_absorpt_correction_T_max 0.9632
_exptl_absorpt_correction_T_min 0.8103
_exptl_absorpt_correction_type multi-scan
_exptl_absorpt_process_details
;
SADABS; Area-Detector Absorption Correction. Bruker-AXS
within SAINT+ package, v. 6.02 (1999).
;
_exptl_crystal_colour dark-red
_exptl_crystal_density_diffrn 1.615
_exptl_crystal_density_method 'not measured'
_exptl_crystal_description prism
_exptl_crystal_F_000 1960
_exptl_crystal_size_max 0.40
_exptl_crystal_size_mid 0.14
_exptl_crystal_size_min 0.07
_refine_diff_density_max 0.236
_refine_diff_density_min -0.224
_refine_diff_density_rms 0.045
_refine_ls_extinction_method none
_refine_ls_goodness_of_fit_ref 1.030
_refine_ls_hydrogen_treatment constr
_refine_ls_matrix_type full
_refine_ls_number_parameters 141
_refine_ls_number_reflns 1764
_refine_ls_number_restraints 0
_refine_ls_restrained_S_all 1.030
_refine_ls_R_factor_all 0.0328
_refine_ls_R_factor_gt 0.0272
_refine_ls_shift/su_max 0.000
_refine_ls_shift/su_mean 0.000
_refine_ls_structure_factor_coef Fsqd
_refine_ls_weighting_details 'calc w=1/[\s^2^(Fo^2^)+(0.0420P)^2^+0.0000P] where P=(Fo^2^+2Fc^2^)/3'
_refine_ls_weighting_scheme calc
_refine_ls_wR_factor_gt 0.0675
_refine_ls_wR_factor_ref 0.0693
_reflns_number_gt 1522
_reflns_number_total 1764
_reflns_threshold_expression >2sigma(I)
_cod_data_source_file ic501719y_si_003.cif
_cod_data_source_block ial35a
_cod_original_sg_symbol_H-M I41/a
_cod_database_code 4341236

loop_
_symmetry_equiv_pos_as_xyz
'x, y, z'
'-y+3/4, x+1/4, z+1/4'
'-x+1/2, -y, z+1/2'
'y+3/4, -x+3/4, z+3/4'
'x+1/2, y+1/2, z+1/2'
'-y+5/4, x+3/4, z+3/4'
'-x+1, -y+1/2, z+1'
'y+5/4, -x+5/4, z+5/4'
'-x, -y, -z'
'y-3/4, -x-1/4, -z-1/4'
'x-1/2, y, -z-1/2'
'-y-3/4, x-3/4, -z-3/4'
'-x+1/2, -y+1/2, -z+1/2'
'y-1/4, -x+1/4, -z+1/4'
'x, y+1/2, -z'
'-y-1/4, x-1/4, -z-1/4'

loop_
_atom_site_label
_atom_site_type_symbol
_atom_site_fract_x
_atom_site_fract_y
_atom_site_fract_z
_atom_site_U_iso_or_equiv
_atom_site_adp_type
_atom_site_occupancy
_atom_site_symmetry_multiplicity
_atom_site_calc_flag
_atom_site_refinement_flags
Co Co 0.0000 0.2500 0.1250 0.01603(14) Uani 1 4 d S
F2 F 0.03287(5) 0.15572(5) 0.32986(7) 0.0260(2) Uani 1 1 d .
F3 F 0.08529(6) 0.01636(5) 0.35429(8) 0.0307(3) Uani 1 1 d .
F4 F 0.11979(5) -0.06600(5) 0.17590(9) 0.0329(3) Uani 1 1 d .
F5 F 0.10035(6) -0.00955(5) -0.02743(8) 0.0322(3) Uani 1 1 d .
F6 F 0.04506(5) 0.12854(5) -0.05273(8) 0.0284(3) Uani 1 1 d .
C1 C 0.03811(8) 0.14716(8) 0.13728(13) 0.0179(4) Uani 1 1 d .
C2 C 0.04943(8) 0.11600(9) 0.23871(13) 0.0189(4) Uani 1 1 d .
C3 C 0.07643(9) 0.04541(9) 0.25364(14) 0.0221(4) Uani 1 1 d .
C4 C 0.09368(9) 0.00352(9) 0.16334(15) 0.0231(4) Uani 1 1 d .
C5 C 0.08357(9) 0.03199(9) 0.06062(14) 0.0229(4) Uani 1 1 d .
C6 C 0.05556(9) 0.10279(9) 0.05015(14) 0.0207(4) Uani 1 1 d .
N N 0.0000 0.2500 0.6250 0.0151(6) Uani 1 4 d S
C13 C 0.02750(8) 0.18769(8) 0.69842(13) 0.0172(4) Uani 1 1 d .
H13A H 0.0687 0.2068 0.7438 0.021 Uiso 1 1 calc R
H13B H -0.0131 0.1731 0.7483 0.021 Uiso 1 1 calc R
C14 C 0.05414(9) 0.11917(9) 0.63808(13) 0.0224(4) Uani 1 1 d .
H14A H 0.0115 0.0951 0.6015 0.027 Uiso 1 1 calc R
H14B H 0.0901 0.1339 0.5811 0.027 Uiso 1 1 calc R
C15 C 0.09045(9) 0.06443(9) 0.71531(15) 0.0250(4) Uani 1 1 d .
H15A H 0.0541 0.0491 0.7715 0.030 Uiso 1 1 calc R
H15B H 0.1324 0.0889 0.7529 0.030 Uiso 1 1 calc R
C16 C 0.11867(11) -0.00394(10) 0.65530(17) 0.0366(5) Uani 1 1 d .
H16A H 0.1417 -0.0379 0.7077 0.055 Uiso 1 1 calc R
H16B H 0.1554 0.0110 0.6005 0.055 Uiso 1 1 calc R
H16C H 0.0771 -0.0288 0.6191 0.055 Uiso 1 1 calc R

loop_
_atom_site_aniso_label
_atom_site_aniso_U_11
_atom_site_aniso_U_22
_atom_site_aniso_U_33
_atom_site_aniso_U_23
_atom_site_aniso_U_13
_atom_site_aniso_U_12
Co 0.01635(17) 0.01635(17) 0.0154(2) 0.000 0.000 0.000
F2 0.0324(6) 0.0275(5) 0.0181(5) -0.0014(4) 0.0004(4) 0.0018(4)
F3 0.0385(6) 0.0285(6) 0.0249(6) 0.0092(4) -0.0053(5) -0.0003(4)
F4 0.0419(6) 0.0176(5) 0.0391(7) 0.0037(5) -0.0014(5) 0.0070(4)
F5 0.0448(6) 0.0232(5) 0.0286(6) -0.0057(4) 0.0031(5) 0.0071(4)
F6 0.0423(6) 0.0259(5) 0.0170(5) 0.0011(4) 0.0011(5) 0.0071(4)
C1 0.0136(8) 0.0191(8) 0.0211(9) 0.0000(7) 0.0009(7) -0.0028(6)
C2 0.0179(8) 0.0199(9) 0.0190(9) -0.0024(7) 0.0006(7) -0.0026(6)
C3 0.0217(9) 0.0234(9) 0.0210(9) 0.0062(7) -0.0032(7) -0.0032(7)
C4 0.0225(9) 0.0143(8) 0.0326(10) 0.0044(8) -0.0010(8) 0.0000(7)
C5 0.0239(9) 0.0207(9) 0.0240(10) -0.0041(8) 0.0020(8) 0.0008(7)
C6 0.0214(9) 0.0203(9) 0.0203(9) 0.0020(7) -0.0007(7) -0.0009(6)
N 0.0168(8) 0.0168(8) 0.0118(13) 0.000 0.000 0.000
C13 0.0189(8) 0.0180(8) 0.0146(8) 0.0024(7) -0.0019(7) 0.0010(6)
C14 0.0300(10) 0.0193(9) 0.0180(9) -0.0007(7) 0.0012(7) 0.0025(7)
C15 0.0277(9) 0.0205(9) 0.0268(10) -0.0019(8) -0.0044(8) 0.0042(7)
C16 0.0428(12) 0.0252(10) 0.0416(13) 0.0008(9) 0.0055(10) 0.0103(8)

loop_
_atom_type_symbol
_atom_type_description
_atom_type_scat_dispersion_real
_atom_type_scat_dispersion_imag
_atom_type_scat_source
C C 0.0033 0.0016 'International Tables Vol C Tables 4.2.6.8 and 6.1.1.4'
H H 0.0000 0.0000 'International Tables Vol C Tables 4.2.6.8 and 6.1.1.4'
N N 0.0061 0.0033 'International Tables Vol C Tables 4.2.6.8 and 6.1.1.4'
F F 0.0171 0.0103 'International Tables Vol C Tables 4.2.6.8 and 6.1.1.4'
Co Co 0.3494 0.9721 'International Tables Vol C Tables 4.2.6.8 and 6.1.1.4'

loop_
_geom_angle_atom_site_label_1
_geom_angle_atom_site_label_2
_geom_angle_atom_site_label_3
_geom_angle
_geom_angle_site_symmetry_1
_geom_angle_site_symmetry_3
C1 Co C1 90.329(7) 12_666 .
C1 Co C1 90.329(7) 12_666 7_454
C1 Co C1 171.31(9) . 7_454
C1 Co C1 171.31(9) 12_666 14
C1 Co C1 90.329(7) . 14
C1 Co C1 90.329(7) 7_454 14
C6 C1 C2 115.39(15) . .
C6 C1 Co 124.54(12) . .
C2 C1 Co 120.07(12) . .
F2 C2 C3 117.18(14) . .
F2 C2 C1 119.46(14) . .
C3 C2 C1 123.35(15) . .
F3 C3 C4 119.61(15) . .
F3 C3 C2 121.55(15) . .
C4 C3 C2 118.84(15) . .
F4 C4 C5 119.98(15) . .
F4 C4 C3 119.92(15) . .
C5 C4 C3 120.09(15) . .
F5 C5 C4 119.71(14) . .
F5 C5 C6 121.54(15) . .
C4 C5 C6 118.75(15) . .
F6 C6 C1 119.38(14) . .
F6 C6 C5 117.05(14) . .
C1 C6 C5 123.57(16) . .
C13 N C13 110.39(6) 14_556 7_454
C13 N C13 107.65(12) 14_556 12_667
C13 N C13 110.39(6) 7_454 12_667
C13 N C13 110.39(6) 14_556 .
C13 N C13 107.65(12) 7_454 .
C13 N C13 110.39(6) 12_667 .
C14 C13 N 114.67(12) . .
C14 C13 H13A 108.6 . .
N C13 H13A 108.6 . .
C14 C13 H13B 108.6 . .
N C13 H13B 108.6 . .
H13A C13 H13B 107.6 . .
C15 C14 C13 111.34(14) . .
C15 C14 H14A 109.4 . .
C13 C14 H14A 109.4 . .
C15 C14 H14B 109.4 . .
C13 C14 H14B 109.4 . .
H14A C14 H14B 108.0 . .
C14 C15 C16 111.80(15) . .
C14 C15 H15A 109.3 . .
C16 C15 H15A 109.3 . .
C14 C15 H15B 109.3 . .
C16 C15 H15B 109.3 . .
H15A C15 H15B 107.9 . .
C15 C16 H16A 109.5 . .
C15 C16 H16B 109.5 . .
H16A C16 H16B 109.5 . .
C15 C16 H16C 109.5 . .
H16A C16 H16C 109.5 . .
H16B C16 H16C 109.5 . .

loop_
_geom_bond_atom_site_label_1
_geom_bond_atom_site_label_2
_geom_bond_distance
_geom_bond_site_symmetry_2
Co C1 1.9850(15) 12_666
Co C1 1.9850(15) .
Co C1 1.9850(15) 7_454
Co C1 1.9850(15) 14
F2 C2 1.3597(18) .
F3 C3 1.3488(18) .
F4 C4 1.3489(17) .
F5 C5 1.3475(19) .
F6 C6 1.3561(19) .
C1 C6 1.371(2) .
C1 C2 1.378(2) .
C2 C3 1.376(2) .
C3 C4 1.375(2) .
C4 C5 1.371(2) .
C5 C6 1.380(2) .
N C13 1.5228(14) 14_556
N C13 1.5228(14) 7_454
N C13 1.5228(14) 12_667
N C13 1.5228(14) .
C13 C14 1.519(2) .
C13 H13A 0.9900 .
C13 H13B 0.9900 .
C14 C15 1.517(2) .
C14 H14A 0.9900 .
C14 H14B 0.9900 .
C15 C16 1.524(2) .
C15 H15A 0.9900 .
C15 H15B 0.9900 .
C16 H16A 0.9800 .
C16 H16B 0.9800 .
C16 H16C 0.9800 .

loop_
_geom_torsion_atom_site_label_1
_geom_torsion_atom_site_label_2
_geom_torsion_atom_site_label_3
_geom_torsion_atom_site_label_4
_geom_torsion
_geom_torsion_site_symmetry_1
C1 Co C1 C6 -84.80(14) 12_666
C1 Co C1 C6 -179.14(13) 7_454
C1 Co C1 C6 86.53(14) 14
C1 Co C1 C2 94.52(13) 12_666
C1 Co C1 C2 0.18(12) 7_454
C1 Co C1 C2 -94.15(13) 14
C6 C1 C2 F2 -179.30(13) .
Co C1 C2 F2 1.32(19) .
C6 C1 C2 C3 0.1(2) .
Co C1 C2 C3 -179.27(12) .
F2 C2 C3 F3 0.8(2) .
C1 C2 C3 F3 -178.61(14) .
F2 C2 C3 C4 179.90(14) .
C1 C2 C3 C4 0.5(2) .
F3 C3 C4 F4 -0.5(2) .
C2 C3 C4 F4 -179.58(13) .
F3 C3 C4 C5 178.77(14) .
C2 C3 C4 C5 -0.3(2) .
F4 C4 C5 F5 -0.5(2) .
C3 C4 C5 F5 -179.74(15) .
F4 C4 C5 C6 178.87(14) .
C3 C4 C5 C6 -0.4(2) .
C2 C1 C6 F6 178.98(13) .
Co C1 C6 F6 -1.7(2) .
C2 C1 C6 C5 -0.9(2) .
Co C1 C6 C5 178.48(12) .
F5 C5 C6 F6 0.5(2) .
C4 C5 C6 F6 -178.83(14) .
F5 C5 C6 C1 -179.62(14) .
C4 C5 C6 C1 1.0(2) .
C13 N C13 C14 56.98(15) 14_556
C13 N C13 C14 177.53(15) 7_454
C13 N C13 C14 -61.92(15) 12_667
N C13 C14 C15 171.97(12) .
C13 C14 C15 C16 -178.95(14) .
